data_1569897
loop_
_publ_author_name
'Guan, Lei'
'Wang, Ying'
'Jin, Hongzhe'
'Yin, Pengpeng'

_publ_section_title
;
 A new route for the syntheses of coordination polymers using magnetic
 influence: syntheses, crystal structures and fluorescence properties.
;
_journal_issue 6
_journal_name_full IUCrJ
_journal_paper_doi 10.1107/S2052252523007650
_journal_volume 10
_journal_year 2023
_chemical_formula_sum 'C24 H20 Co N4 O8'
_chemical_formula_weight 551.37
_space_group_crystal_system triclinic
_space_group_IT_number 2
_space_group_name_Hall '-P 1'
_space_group_name_H-M_alt 'P -1'
_atom_sites_solution_hydrogens mixed
_audit_creation_method SHELXL-2018/3
_cell_angle_alpha 94.751(2)
_cell_angle_beta 101.411(2)
_cell_angle_gamma 107.809(2)
_cell_formula_units_Z 2
_cell_length_a 7.7901(4)
_cell_length_b 10.0895(7)
_cell_length_c 15.5233(8)
_cell_measurement_reflns_used 6677
_cell_measurement_temperature 296(2)
_cell_measurement_theta_max 27.56
_cell_measurement_theta_min 2.71
_cell_volume 1125.17(11)
_computing_cell_refinement 'Bruker SAINT'
_computing_data_collection 'Bruker APEX2'
_computing_data_reduction 'Bruker SAINT'
_computing_molecular_graphics 'Bruker SHELXTL'
_computing_publication_material 'Bruker SHELXTL'
_computing_structure_refinement 'SHELXL-2018/3 (Sheldrick, 2018)'
_computing_structure_solution 'SHELXT 2014/5 (Sheldrick, 2014)'
_diffrn_ambient_temperature 296(2)
_diffrn_measured_fraction_theta_full 0.993
_diffrn_measured_fraction_theta_max 0.990
_diffrn_measurement_device_type 'Bruker APEX-II CCD'
_diffrn_measurement_method '\f and \w scans'
_diffrn_radiation_type MoK\a
_diffrn_radiation_wavelength 0.71073
_diffrn_reflns_av_R_equivalents 0.0325
_diffrn_reflns_av_unetI/netI 0.0452
_diffrn_reflns_Laue_measured_fraction_full 0.993
_diffrn_reflns_Laue_measured_fraction_max 0.990
_diffrn_reflns_limit_h_max 9
_diffrn_reflns_limit_h_min -10
_diffrn_reflns_limit_k_max 10
_diffrn_reflns_limit_k_min -13
_diffrn_reflns_limit_l_max 20
_diffrn_reflns_limit_l_min -19
_diffrn_reflns_number 10738
_diffrn_reflns_point_group_measured_fraction_full 0.993
_diffrn_reflns_point_group_measured_fraction_max 0.990
_diffrn_reflns_theta_full 25.242
_diffrn_reflns_theta_max 27.564
_diffrn_reflns_theta_min 2.146
_exptl_absorpt_coefficient_mu 0.824
_exptl_absorpt_correction_type none
_exptl_crystal_colour red
_exptl_crystal_density_diffrn 1.627
_exptl_crystal_description block
_exptl_crystal_F_000 566
_refine_diff_density_max 0.542
_refine_diff_density_min -0.584
_refine_diff_density_rms 0.061
_refine_ls_extinction_method none
_refine_ls_goodness_of_fit_ref 0.866
_refine_ls_hydrogen_treatment constr
_refine_ls_matrix_type full
_refine_ls_number_parameters 336
_refine_ls_number_reflns 5141
_refine_ls_number_restraints 0
_refine_ls_restrained_S_all 0.866
_refine_ls_R_factor_all 0.0413
_refine_ls_R_factor_gt 0.0347
_refine_ls_shift/su_max 0.002
_refine_ls_shift/su_mean 0.000
_refine_ls_structure_factor_coef Fsqd
_refine_ls_weighting_details 'w=1/[\s^2^(Fo^2^)+(0.1000P)^2^+0.2935P] where P=(Fo^2^+2Fc^2^)/3'
_refine_ls_weighting_scheme calc
_refine_ls_wR_factor_gt 0.1121
_refine_ls_wR_factor_ref 0.1209
_reflns_Friedel_coverage 0.000
_reflns_number_gt 4509
_reflns_number_total 5141
_reflns_threshold_expression 'I > 2\s(I)'
_cod_data_source_file ed5029.cif
_cod_data_source_block compound_4
_cod_database_code 1569897
_shelx_shelxl_version_number 2018/3
_shelx_space_group_comment
;
The symmetry employed for this shelxl refinement is uniquely defined
by the following loop, which should always be used as a source of
symmetry information in preference to the above space-group names.
They are only intended as comments.
;

loop_
_space_group_symop_operation_xyz
'x, y, z'
'-x, -y, -z'

loop_
_atom_site_label
_atom_site_type_symbol
_atom_site_fract_x
_atom_site_fract_y
_atom_site_fract_z
_atom_site_U_iso_or_equiv
_atom_site_adp_type
_atom_site_occupancy
_atom_site_site_symmetry_order
_atom_site_calc_flag
_atom_site_refinement_flags_posn
_atom_site_refinement_flags_adp
_atom_site_refinement_flags_occupancy
_atom_site_disorder_assembly
_atom_site_disorder_group
Co1 Co 0.29366(3) 0.43645(3) 0.83093(2) 0.01750(11) Uani 1 1 d . . . . .
O1 O 0.23677(19) 0.22458(15) 0.78891(9) 0.0223(3) Uani 1 1 d . . . . .
O8 O 0.19363(19) 0.38260(15) 0.95166(8) 0.0230(3) Uani 1 1 d . . . . .
H8A H 0.077468 0.398799 0.948327 0.034 Uiso 1 1 d R U . . .
H8B H 0.176950 0.285182 0.955574 0.034 Uiso 1 1 d R U . . .
O7 O 0.5593(2) 0.44591(17) 0.89956(9) 0.0280(3) Uani 1 1 d . . . . .
H7A H 0.606347 0.522998 0.947850 0.042 Uiso 1 1 d R U . . .
H7B H 0.640602 0.459982 0.859570 0.042 Uiso 1 1 d R U . . .
O6 O -0.02493(19) -0.42596(15) 0.22787(9) 0.0231(3) Uani 1 1 d . . . . .
O2 O 0.1020(2) 0.11573(16) 0.88981(9) 0.0291(3) Uani 1 1 d . . . . .
O5 O 0.1721(2) -0.34399(17) 0.14311(9) 0.0288(3) Uani 1 1 d . . . . .
O3 O -0.0739(2) -0.14488(17) 0.85770(10) 0.0310(3) Uani 1 1 d . . . . .
H3 H -0.024274 -0.066210 0.887310 0.047 Uiso 1 1 calc R U . . .
O4 O 0.4039(2) -0.09281(19) 0.18746(10) 0.0343(4) Uani 1 1 d . . . . .
H4 H 0.345339 -0.168280 0.155223 0.052 Uiso 1 1 calc R U . . .
N2 N 0.3587(2) 0.65150(18) 0.88238(10) 0.0206(3) Uani 1 1 d . . . . .
N1 N 0.3758(2) 0.46708(18) 0.70829(10) 0.0202(3) Uani 1 1 d . . . . .
N3 N 0.1102(2) -0.1710(2) 0.53120(11) 0.0274(4) Uani 1 1 d . . . . .
N4 N 0.1937(2) -0.0574(2) 0.50741(11) 0.0273(4) Uani 1 1 d . . . . .
C6 C 0.5887(3) 0.8782(2) 0.93560(13) 0.0239(4) Uani 1 1 d . . . . .
H6 H 0.708813 0.937148 0.939339 0.029 Uiso 1 1 calc R U . . .
C1 C 0.4728(2) 0.4928(2) 0.54335(11) 0.0192(4) Uani 1 1 d . . . . .
C12 C 0.0830(3) -0.0210(2) 0.75482(12) 0.0199(4) Uani 1 1 d . . . . .
C11 C 0.1467(3) 0.1166(2) 0.81510(12) 0.0206(4) Uani 1 1 d . . . . .
C7 C 0.4706(3) 0.9279(2) 0.97573(12) 0.0200(4) Uani 1 1 d . . . . .
C18 C 0.2105(3) -0.2063(2) 0.28124(12) 0.0210(4) Uani 1 1 d . . . . .
C19 C 0.1579(3) -0.1975(2) 0.36182(12) 0.0218(4) Uani 1 1 d . . . . .
H19 H 0.069519 -0.274392 0.374333 0.026 Uiso 1 1 calc R U . . .
C8 C 0.2929(3) 0.8324(2) 0.96646(13) 0.0234(4) Uani 1 1 d . . . . .
H8 H 0.207770 0.858958 0.992040 0.028 Uiso 1 1 calc R U . . .
C20 C 0.3446(3) -0.0898(2) 0.26314(13) 0.0249(4) Uani 1 1 d . . . . .
C13 C 0.1276(3) -0.0268(2) 0.67263(12) 0.0223(4) Uani 1 1 d . . . . .
H13 H 0.197620 0.055004 0.655678 0.027 Uiso 1 1 calc R U . . .
C24 C 0.1133(3) -0.3348(2) 0.21357(12) 0.0216(4) Uani 1 1 d . . . . .
C9 C 0.5297(3) 0.7434(2) 0.89063(13) 0.0243(4) Uani 1 1 d . . . . .
H9 H 0.612236 0.714118 0.864509 0.029 Uiso 1 1 calc R U . . .
C21 C 0.2359(3) -0.0756(2) 0.42317(13) 0.0252(4) Uani 1 1 d . . . . .
C10 C 0.2430(3) 0.6991(2) 0.91971(13) 0.0241(4) Uani 1 1 d . . . . .
H10 H 0.122592 0.638789 0.913595 0.029 Uiso 1 1 calc R U . . .
C14 C 0.0683(3) -0.1541(2) 0.61535(13) 0.0244(4) Uani 1 1 d . . . . .
C22 C 0.4175(3) 0.0351(2) 0.32361(15) 0.0316(5) Uani 1 1 d . . . . .
H22 H 0.502773 0.113583 0.310711 0.038 Uiso 1 1 calc R U . . .
C2 C 0.3289(3) 0.5563(2) 0.65654(13) 0.0249(4) Uani 1 1 d . . . . .
H2 H 0.264100 0.611280 0.676639 0.030 Uiso 1 1 calc R U . . .
C15 C -0.0247(3) -0.1452(2) 0.77917(13) 0.0248(4) Uani 1 1 d . . . . .
C3 C 0.4686(3) 0.3896(2) 0.67721(12) 0.0243(4) Uani 1 1 d . . . . .
H3A H 0.500444 0.325383 0.711376 0.029 Uiso 1 1 calc R U . . .
C4 C 0.5200(3) 0.3997(2) 0.59679(13) 0.0251(4) Uani 1 1 d . . . . .
H4A H 0.585998 0.344204 0.578693 0.030 Uiso 1 1 calc R U . . .
C23 C 0.3626(3) 0.0417(2) 0.40244(14) 0.0307(5) Uani 1 1 d . . . . .
H23 H 0.410445 0.125300 0.442411 0.037 Uiso 1 1 calc R U . . .
C16 C -0.0834(3) -0.2727(2) 0.72202(15) 0.0308(5) Uani 1 1 d . . . . .
H16 H -0.153795 -0.354883 0.738441 0.037 Uiso 1 1 calc R U . . .
C5 C 0.3719(3) 0.5711(2) 0.57478(13) 0.0250(4) Uani 1 1 d . . . . .
H5 H 0.333587 0.633144 0.540817 0.030 Uiso 1 1 calc R U . . .
C17 C -0.0365(3) -0.2763(2) 0.64121(15) 0.0303(5) Uani 1 1 d . . . . .
H17 H -0.075230 -0.361549 0.603235 0.036 Uiso 1 1 calc R U . . .

loop_
_atom_site_aniso_label
_atom_site_aniso_U_11
_atom_site_aniso_U_22
_atom_site_aniso_U_33
_atom_site_aniso_U_23
_atom_site_aniso_U_13
_atom_site_aniso_U_12
Co1 0.02176(16) 0.01396(16) 0.01565(15) -0.00198(10) 0.00524(10) 0.00487(11)
O1 0.0280(7) 0.0151(7) 0.0221(6) -0.0017(5) 0.0078(5) 0.0047(6)
O8 0.0282(7) 0.0206(7) 0.0191(6) -0.0004(5) 0.0068(5) 0.0065(6)
O7 0.0261(7) 0.0299(8) 0.0244(7) -0.0106(6) -0.0001(5) 0.0116(6)
O6 0.0245(7) 0.0195(7) 0.0233(6) -0.0015(5) 0.0036(5) 0.0069(6)
O2 0.0427(9) 0.0221(8) 0.0215(7) -0.0010(6) 0.0123(6) 0.0074(7)
O5 0.0291(7) 0.0346(9) 0.0226(7) -0.0041(6) 0.0089(6) 0.0110(7)
O3 0.0349(8) 0.0249(8) 0.0321(8) 0.0022(6) 0.0170(6) 0.0032(7)
O4 0.0366(9) 0.0343(10) 0.0311(8) 0.0044(7) 0.0156(7) 0.0056(7)
N2 0.0252(8) 0.0161(8) 0.0197(7) -0.0016(6) 0.0057(6) 0.0065(6)
N1 0.0229(8) 0.0196(8) 0.0185(7) 0.0006(6) 0.0073(6) 0.0067(6)
N3 0.0317(9) 0.0250(10) 0.0221(8) -0.0054(7) 0.0036(7) 0.0083(7)
N4 0.0309(9) 0.0252(10) 0.0216(8) -0.0060(7) 0.0024(7) 0.0083(8)
C6 0.0231(9) 0.0171(10) 0.0308(10) -0.0002(8) 0.0111(8) 0.0036(8)
C1 0.0216(9) 0.0186(10) 0.0170(8) 0.0007(7) 0.0048(7) 0.0063(7)
C12 0.0218(9) 0.0163(9) 0.0198(8) -0.0021(7) 0.0026(7) 0.0062(7)
C11 0.0232(9) 0.0201(10) 0.0188(8) -0.0002(7) 0.0045(7) 0.0088(8)
C7 0.0252(9) 0.0168(10) 0.0179(8) -0.0002(7) 0.0050(7) 0.0075(8)
C18 0.0214(9) 0.0217(10) 0.0197(8) -0.0004(7) 0.0024(7) 0.0092(8)
C19 0.0219(9) 0.0220(10) 0.0213(9) 0.0003(8) 0.0037(7) 0.0083(8)
C8 0.0227(9) 0.0201(10) 0.0263(9) -0.0037(8) 0.0069(7) 0.0066(8)
C20 0.0232(9) 0.0276(11) 0.0242(9) 0.0028(8) 0.0041(7) 0.0101(8)
C13 0.0248(9) 0.0172(10) 0.0225(9) -0.0007(7) 0.0041(7) 0.0057(8)
C24 0.0216(9) 0.0251(10) 0.0204(8) 0.0006(7) 0.0038(7) 0.0123(8)
C9 0.0279(10) 0.0182(10) 0.0280(9) -0.0008(8) 0.0125(8) 0.0070(8)
C21 0.0254(10) 0.0255(11) 0.0214(9) -0.0027(8) 0.0012(7) 0.0082(8)
C10 0.0236(9) 0.0192(10) 0.0279(9) -0.0030(8) 0.0074(7) 0.0057(8)
C14 0.0261(10) 0.0211(10) 0.0230(9) -0.0050(8) 0.0032(7) 0.0074(8)
C22 0.0282(10) 0.0238(11) 0.0348(11) 0.0023(9) 0.0031(8) 0.0006(8)
C2 0.0327(10) 0.0228(10) 0.0264(9) 0.0060(8) 0.0142(8) 0.0143(8)
C15 0.0241(9) 0.0219(10) 0.0279(9) 0.0005(8) 0.0074(8) 0.0071(8)
C3 0.0305(10) 0.0274(11) 0.0207(9) 0.0063(8) 0.0081(7) 0.0156(9)
C4 0.0310(10) 0.0294(11) 0.0224(9) 0.0047(8) 0.0094(8) 0.0185(9)
C23 0.0310(11) 0.0221(11) 0.0297(10) -0.0051(9) -0.0011(8) 0.0032(9)
C16 0.0322(11) 0.0170(10) 0.0385(11) 0.0006(9) 0.0100(9) 0.0014(8)
C5 0.0337(10) 0.0243(11) 0.0247(9) 0.0099(8) 0.0126(8) 0.0153(9)
C17 0.0318(11) 0.0195(11) 0.0331(10) -0.0084(9) 0.0027(9) 0.0056(9)

loop_
_atom_type_symbol
_atom_type_description
_atom_type_scat_dispersion_real
_atom_type_scat_dispersion_imag
_atom_type_scat_source
C C 0.0033 0.0016 'International Tables Vol C Tables 4.2.6.8 and 6.1.1.4'
H H 0.0000 0.0000 'International Tables Vol C Tables 4.2.6.8 and 6.1.1.4'
N N 0.0061 0.0033 'International Tables Vol C Tables 4.2.6.8 and 6.1.1.4'
O O 0.0106 0.0060 'International Tables Vol C Tables 4.2.6.8 and 6.1.1.4'
Co Co 0.3494 0.9721 'International Tables Vol C Tables 4.2.6.8 and 6.1.1.4'

loop_
_geom_angle_atom_site_label_1
_geom_angle_atom_site_label_2
_geom_angle_atom_site_label_3
_geom_angle
_geom_angle_site_symmetry_1
_geom_angle_site_symmetry_3
_geom_angle_publ_flag
O1 Co1 O6 92.02(6) . 2_556 ?
O1 Co1 O7 88.63(6) . . ?
O6 Co1 O7 175.67(5) 2_556 . ?
O1 Co1 N2 176.31(5) . . ?
O6 Co1 N2 90.26(6) 2_556 . ?
O7 Co1 N2 88.88(6) . . ?
O1 Co1 N1 85.42(6) . . ?
O6 Co1 N1 91.05(6) 2_556 . ?
O7 Co1 N1 93.27(6) . . ?
N2 Co1 N1 97.44(6) . . ?
O1 Co1 O8 89.16(5) . . ?
O6 Co1 O8 87.31(5) 2_556 . ?
O7 Co1 O8 88.41(5) . . ?
N2 Co1 O8 88.05(6) . . ?
N1 Co1 O8 174.28(6) . . ?
C11 O1 Co1 131.94(12) . . ?
Co1 O8 H8A 109.5 . . ?
Co1 O8 H8B 109.4 . . ?
H8A O8 H8B 109.5 . . ?
Co1 O7 H7A 109.4 . . ?
Co1 O7 H7B 109.3 . . ?
H7A O7 H7B 109.5 . . ?
C24 O6 Co1 121.29(12) . 2_556 ?
C15 O3 H3 109.5 . . ?
C20 O4 H4 109.5 . . ?
C10 N2 C9 116.30(17) . . ?
C10 N2 Co1 122.33(14) . . ?
C9 N2 Co1 120.71(13) . . ?
C3 N1 C2 116.63(16) . . ?
C3 N1 Co1 120.32(13) . . ?
C2 N1 Co1 122.92(13) . . ?
N4 N3 C14 114.18(18) . . ?
N3 N4 C21 113.69(18) . . ?
C9 C6 C7 120.73(18) . . ?
C9 C6 H6 119.6 . . ?
C7 C6 H6 119.6 . . ?
C4 C1 C5 116.48(16) . . ?
C4 C1 C1 121.4(2) . 2_666 ?
C5 C1 C1 122.2(2) . 2_666 ?
C13 C12 C15 119.14(18) . . ?
C13 C12 C11 119.77(18) . . ?
C15 C12 C11 121.08(16) . . ?
O1 C11 O2 124.45(18) . . ?
O1 C11 C12 118.43(16) . . ?
O2 C11 C12 117.10(17) . . ?
C6 C7 C8 115.66(17) . . ?
C6 C7 C7 122.1(2) . 2_677 ?
C8 C7 C7 122.2(2) . 2_677 ?
C19 C18 C20 119.25(18) . . ?
C19 C18 C24 119.29(18) . . ?
C20 C18 C24 121.30(17) . . ?
C21 C19 C18 120.61(19) . . ?
C21 C19 H19 119.7 . . ?
C18 C19 H19 119.7 . . ?
C10 C8 C7 120.37(17) . . ?
C10 C8 H8 119.8 . . ?
C7 C8 H8 119.8 . . ?
O4 C20 C22 117.9(2) . . ?
O4 C20 C18 122.06(19) . . ?
C22 C20 C18 119.99(19) . . ?
C12 C13 C14 120.50(19) . . ?
C12 C13 H13 119.8 . . ?
C14 C13 H13 119.8 . . ?
O6 C24 O5 123.70(18) . . ?
O6 C24 C18 118.35(16) . . ?
O5 C24 C18 117.92(18) . . ?
N2 C9 C6 123.38(17) . . ?
N2 C9 H9 118.3 . . ?
C6 C9 H9 118.3 . . ?
C19 C21 C23 119.47(19) . . ?
C19 C21 N4 124.73(19) . . ?
C23 C21 N4 115.78(19) . . ?
N2 C10 C8 123.53(18) . . ?
N2 C10 H10 118.2 . . ?
C8 C10 H10 118.2 . . ?
C13 C14 C17 119.45(18) . . ?
C13 C14 N3 124.56(19) . . ?
C17 C14 N3 115.98(18) . . ?
C23 C22 C20 119.7(2) . . ?
C23 C22 H22 120.2 . . ?
C20 C22 H22 120.2 . . ?
N1 C2 C5 123.50(18) . . ?
N1 C2 H2 118.3 . . ?
C5 C2 H2 118.3 . . ?
O3 C15 C16 118.18(19) . . ?
O3 C15 C12 121.46(18) . . ?
C16 C15 C12 120.36(18) . . ?
N1 C3 C4 123.51(17) . . ?
N1 C3 H3A 118.2 . . ?
C4 C3 H3A 118.2 . . ?
C3 C4 C1 119.98(17) . . ?
C3 C4 H4A 120.0 . . ?
C1 C4 H4A 120.0 . . ?
C22 C23 C21 120.9(2) . . ?
C22 C23 H23 119.6 . . ?
C21 C23 H23 119.6 . . ?
C17 C16 C15 119.6(2) . . ?
C17 C16 H16 120.2 . . ?
C15 C16 H16 120.2 . . ?
C2 C5 C1 119.87(17) . . ?
C2 C5 H5 120.1 . . ?
C1 C5 H5 120.1 . . ?
C16 C17 C14 121.0(2) . . ?
C16 C17 H17 119.5 . . ?
C14 C17 H17 119.5 . . ?

loop_
_geom_bond_atom_site_label_1
_geom_bond_atom_site_label_2
_geom_bond_distance
_geom_bond_site_symmetry_2
_geom_bond_publ_flag
Co1 O1 2.0655(14) . ?
Co1 O6 2.0783(13) 2_556 ?
Co1 O7 2.1016(14) . ?
Co1 N2 2.1173(17) . ?
Co1 N1 2.1418(15) . ?
Co1 O8 2.2142(13) . ?
O1 C11 1.250(2) . ?
O8 H8A 0.9600 . ?
O8 H8B 0.9600 . ?
O7 H7A 0.9600 . ?
O7 H7B 0.9600 . ?
O6 C24 1.256(2) . ?
O2 C11 1.275(2) . ?
O5 C24 1.274(2) . ?
O3 C15 1.348(2) . ?
O3 H3 0.8200 . ?
O4 C20 1.346(2) . ?
O4 H4 0.8200 . ?
N2 C10 1.344(2) . ?
N2 C9 1.345(3) . ?
N1 C3 1.338(2) . ?
N1 C2 1.340(3) . ?
N3 N4 1.258(3) . ?
N3 C14 1.417(2) . ?
N4 C21 1.421(2) . ?
C6 C9 1.372(3) . ?
C6 C7 1.393(3) . ?
C6 H6 0.9300 . ?
C1 C4 1.387(3) . ?
C1 C5 1.396(3) . ?
C1 C1 1.494(3) 2_666 ?
C12 C13 1.388(3) . ?
C12 C15 1.406(3) . ?
C12 C11 1.493(3) . ?
C7 C8 1.396(3) . ?
C7 C7 1.473(4) 2_677 ?
C18 C19 1.395(3) . ?
C18 C20 1.404(3) . ?
C18 C24 1.489(3) . ?
C19 C21 1.381(3) . ?
C19 H19 0.9300 . ?
C8 C10 1.375(3) . ?
C8 H8 0.9300 . ?
C20 C22 1.396(3) . ?
C13 C14 1.393(3) . ?
C13 H13 0.9300 . ?
C9 H9 0.9300 . ?
C21 C23 1.397(3) . ?
C10 H10 0.9300 . ?
C14 C17 1.394(3) . ?
C22 C23 1.377(3) . ?
C22 H22 0.9300 . ?
C2 C5 1.383(3) . ?
C2 H2 0.9300 . ?
C15 C16 1.394(3) . ?
C3 C4 1.387(3) . ?
C3 H3A 0.9300 . ?
C4 H4A 0.9300 . ?
C23 H23 0.9300 . ?
C16 C17 1.375(3) . ?
C16 H16 0.9300 . ?
C5 H5 0.9300 . ?
C17 H17 0.9300 . ?
